data_1529646
loop_
_publ_author_name
'Bock, J.'
'Jacobs, H.'

_publ_section_title
;
 Protonenkaefige in Alkalimetallamidoniccolaten - ein neuartiger Typ von
 Einlagerungsverbindungen
;
_journal_name_full 'Journal of the Less-Common Metals'
_journal_page_first 105
_journal_page_last 122
_journal_volume 137
_journal_year 1988
_chemical_formula_sum 'C H24.6 N13.3 Ni3 Rb7.3'
_chemical_name_systematic 'Rb7.3 (Ni (N H2)4)3 (C N) (N H2).3'
_space_group_IT_number 204
_symmetry_space_group_name_Hall '-I 2 2 3'
_symmetry_space_group_name_H-M 'I m -3'
_cell_angle_alpha 90
_cell_angle_beta 90
_cell_angle_gamma 90
_cell_formula_units_Z 4
_cell_length_a 13.872
_cell_length_b 13.872
_cell_length_c 13.872
_cell_volume 2669.422
_citation_journal_id_ASTM JCOMAH
_cod_data_source_file Bock_JCOMAH_1988_1596.cif
_cod_data_source_block C1H24.6N13.3Ni3Rb7.3
_cod_original_formula_sum 'C1 H24.6 N13.3 Ni3 Rb7.3'
_cod_database_code 1529646

loop_
_symmetry_equiv_pos_as_xyz
x,y,z
-x,-y,z
x,-y,-z
-x,y,-z
z,x,y
-z,-x,y
z,-x,-y
-z,x,-y
y,z,x
y,-z,-x
-y,z,-x
-y,-z,x
-x,-y,-z
x,y,-z
-x,y,z
x,-y,z
-z,-x,-y
z,x,-y
-z,x,y
z,-x,y
-y,-z,-x
-y,z,x
y,-z,x
y,z,-x
x+1/2,y+1/2,z+1/2
-x+1/2,-y+1/2,z+1/2
x+1/2,-y+1/2,-z+1/2
-x+1/2,y+1/2,-z+1/2
z+1/2,x+1/2,y+1/2
-z+1/2,-x+1/2,y+1/2
z+1/2,-x+1/2,-y+1/2
-z+1/2,x+1/2,-y+1/2
y+1/2,z+1/2,x+1/2
y+1/2,-z+1/2,-x+1/2
-y+1/2,z+1/2,-x+1/2
-y+1/2,-z+1/2,x+1/2
-x+1/2,-y+1/2,-z+1/2
x+1/2,y+1/2,-z+1/2
-x+1/2,y+1/2,z+1/2
x+1/2,-y+1/2,z+1/2
-z+1/2,-x+1/2,-y+1/2
z+1/2,x+1/2,-y+1/2
-z+1/2,x+1/2,y+1/2
z+1/2,-x+1/2,y+1/2
-y+1/2,-z+1/2,-x+1/2
-y+1/2,z+1/2,x+1/2
y+1/2,-z+1/2,x+1/2
y+1/2,z+1/2,-x+1/2

loop_
_atom_site_label
_atom_site_type_symbol
_atom_site_fract_x
_atom_site_fract_y
_atom_site_fract_z
_atom_site_occupancy
_atom_site_U_iso_or_equiv
Ni1 Ni+2 0.3293 0 0 1 0.0
H2 H+1 0.45 0.35 0.21 1 0.0
C1 C+2 0.25 0.25 0.25 0.5 0.0
Rb2 Rb+1 0.103 0.103 0.103 0.3375 0.0
N3 N-3 0.25 0.25 0.25 0.5 0.0
Rb1 Rb+1 0 0.3635 0.3635 1 0.0
H1 H+1 0.37 0.45 0.22 1 0.0
N2 N-3 0 0.139 0.335 1 0.0
N1 N-3 0 0.335 0.138 1 0.0
